data_2232018
loop_
_publ_author_name
'Wang, Jing'
'Wang, Yongli'
'Yang, Caiqin'

_publ_section_title
;
 1-Diphenylmethyl-4-[3-(4-fluorobenzoyl)propyl]piperazine-1,4-diium
 dichloride monohydrate
;
_journal_coeditor_code PV2438
_journal_issue 10
_journal_name_full 'Acta Crystallographica Section E'
_journal_page_first o2719
_journal_paper_doi 10.1107/S1600536811037378
_journal_volume 67
_journal_year 2011
_chemical_formula_iupac 'C27 H31 F N2 O 2+, 2Cl -, H2 O'
_chemical_formula_moiety 'C27 H31 F N2 O 2+, 2(Cl -), H2 O'
_chemical_formula_sum 'C27 H33 Cl2 F N2 O2'
_chemical_formula_weight 507.45
_chemical_name_systematic
;
1-Diphenylmethyl-4-[3-(4-fluorobenzoyl)propyl]piperazine-1,4-diium dichloride
monohydrate
;
_space_group_IT_number 15
_symmetry_cell_setting monoclinic
_symmetry_space_group_name_Hall '-C 2yc'
_symmetry_space_group_name_H-M 'C 1 2/c 1'
_atom_sites_solution_hydrogens geom
_atom_sites_solution_primary direct
_atom_sites_solution_secondary difmap
_audit_creation_method SHELXL-97
_cell_angle_alpha 90.00
_cell_angle_beta 107.773(2)
_cell_angle_gamma 90.00
_cell_formula_units_Z 8
_cell_length_a 39.2849(14)
_cell_length_b 7.3369(3)
_cell_length_c 19.5158(7)
_cell_measurement_reflns_used 6877
_cell_measurement_temperature 298(2)
_cell_measurement_theta_max 65.18
_cell_measurement_theta_min 4.62
_cell_volume 5356.6(4)
_computing_cell_refinement 'SAINT (Siemens, 1994)'
_computing_data_collection 'SMART (Siemens, 1994)'
_computing_data_reduction 'SAINT (Siemens, 1994)'
_computing_molecular_graphics 'SHELXTL (Sheldrick, 2008)'
_computing_publication_material 'SHELXTL (Sheldrick, 2008)'
_computing_structure_refinement 'SHELXL97 (Sheldrick, 2008)'
_computing_structure_solution 'SHELXS97 (Sheldrick, 2008)'
_diffrn_ambient_temperature 298(2)
_diffrn_measured_fraction_theta_full 0.976
_diffrn_measured_fraction_theta_max 0.976
_diffrn_measurement_device_type 'Siemens SMART CCD area-detector'
_diffrn_measurement_method '\f and \w'
_diffrn_radiation_monochromator graphite
_diffrn_radiation_source 'fine-focus sealed tube'
_diffrn_radiation_type MoK\a
_diffrn_radiation_wavelength 0.71070
_diffrn_reflns_av_R_equivalents 0.0343
_diffrn_reflns_av_sigmaI/netI 0.0259
_diffrn_reflns_limit_h_max 44
_diffrn_reflns_limit_h_min -46
_diffrn_reflns_limit_k_max 7
_diffrn_reflns_limit_k_min -8
_diffrn_reflns_limit_l_max 23
_diffrn_reflns_limit_l_min -22
_diffrn_reflns_number 19739
_diffrn_reflns_theta_full 24.92
_diffrn_reflns_theta_max 24.92
_diffrn_reflns_theta_min 1.09
_exptl_absorpt_coefficient_mu 0.275
_exptl_absorpt_correction_T_max 0.970
_exptl_absorpt_correction_T_min 0.933
_exptl_absorpt_correction_type multi-scan
_exptl_absorpt_process_details '(SADABS; Sheldrick, 1996)'
_exptl_crystal_colour colorless
_exptl_crystal_density_diffrn 1.258
_exptl_crystal_density_method 'not measured'
_exptl_crystal_description prismatic
_exptl_crystal_F_000 2144
_exptl_crystal_size_max 0.37
_exptl_crystal_size_mid 0.21
_exptl_crystal_size_min 0.11
_refine_diff_density_max 0.313
_refine_diff_density_min -0.372
_refine_ls_extinction_method none
_refine_ls_goodness_of_fit_ref 1.033
_refine_ls_hydrogen_treatment mixed
_refine_ls_matrix_type full
_refine_ls_number_parameters 313
_refine_ls_number_reflns 4566
_refine_ls_number_restraints 3
_refine_ls_restrained_S_all 1.034
_refine_ls_R_factor_all 0.0575
_refine_ls_R_factor_gt 0.0464
_refine_ls_shift/su_max 0.000
_refine_ls_shift/su_mean 0.000
_refine_ls_structure_factor_coef Fsqd
_refine_ls_weighting_details 'calc w=1/[\s^2^(Fo^2^)+(0.0742P)^2^+3.1528P] where P=(Fo^2^+2Fc^2^)/3'
_refine_ls_weighting_scheme calc
_refine_ls_wR_factor_gt 0.1284
_refine_ls_wR_factor_ref 0.1379
_reflns_number_gt 3644
_reflns_number_total 4566
_reflns_threshold_expression I>2\s(I)
_cod_data_source_file pv2438.cif
_cod_data_source_block global
_cod_original_cell_volume 5356.6(3)
_cod_original_sg_symbol_H-M 'C 2/c'
_cod_database_code 2232018

loop_
_symmetry_equiv_pos_as_xyz
'x, y, z'
'-x, y, -z+1/2'
'x+1/2, y+1/2, z'
'-x+1/2, y+1/2, -z+1/2'
'-x, -y, -z'
'x, -y, z-1/2'
'-x+1/2, -y+1/2, -z'
'x+1/2, -y+1/2, z-1/2'

loop_
_atom_site_type_symbol
_atom_site_label
_atom_site_fract_x
_atom_site_fract_y
_atom_site_fract_z
_atom_site_U_iso_or_equiv
_atom_site_adp_type
_atom_site_calc_flag
_atom_site_refinement_flags
_atom_site_occupancy
_atom_site_symmetry_multiplicity
F F1 0.40283(5) 0.3181(3) 0.13299(11) 0.1153(7) Uani d . 1 1
Cl Cl1 0.113600(17) 0.81655(8) 0.10513(4) 0.0702(2) Uani d . 1 1
Cl Cl2 0.231844(18) 1.53814(9) 0.16249(4) 0.0760(2) Uani d . 1 1
N N1 0.19895(4) 1.1685(2) 0.12880(9) 0.0468(4) Uani d . 1 1
H H1A 0.2087 1.2821 0.1339 0.056 Uiso calc R 1 1
N N2 0.12309(4) 1.2321(2) 0.10926(8) 0.0441(4) Uani d . 1 1
H H2B 0.1166 1.1127 0.1041 0.053 Uiso calc R 1 1
O O1 0.31404(6) 1.0374(3) 0.04357(12) 0.0918(7) Uani d . 1 1
O O1W 0.17734(9) 1.6776(4) 0.24451(15) 0.1295(9) Uani d D 1 1
C C1 0.37946(8) 0.4599(4) 0.11920(14) 0.0765(8) Uani d . 1 1
C C2 0.38710(7) 0.6077(5) 0.08508(15) 0.0792(8) Uani d . 1 1
H H2A 0.4078 0.6117 0.0714 0.095 Uiso calc R 1 1
C C3 0.36369(7) 0.7509(4) 0.07114(13) 0.0674(6) Uani d . 1 1
H H3A 0.3688 0.8540 0.0482 0.081 Uiso calc R 1 1
C C4 0.33248(6) 0.7454(3) 0.09058(11) 0.0541(5) Uani d . 1 1
C C5 0.32535(7) 0.5884(3) 0.12420(12) 0.0643(6) Uani d . 1 1
H H5A 0.3044 0.5807 0.1368 0.077 Uiso calc R 1 1
C C6 0.34905(8) 0.4448(4) 0.13884(14) 0.0771(8) Uani d . 1 1
H H6A 0.3445 0.3403 0.1615 0.092 Uiso calc R 1 1
C C7 0.30841(6) 0.9070(3) 0.07606(12) 0.0572(5) Uani d . 1 1
C C8 0.27859(7) 0.9051(4) 0.10829(17) 0.0789(8) Uani d . 1 1
H H8A 0.2890 0.9003 0.1602 0.095 Uiso calc R 1 1
H H8B 0.2652 0.7931 0.0936 0.095 Uiso calc R 1 1
C C9 0.25220(6) 1.0625(3) 0.09051(14) 0.0641(6) Uani d . 1 1
H H9A 0.2646 1.1783 0.1017 0.077 Uiso calc R 1 1
H H9B 0.2385 1.0613 0.0399 0.077 Uiso calc R 1 1
C C10 0.22818(6) 1.0325(3) 0.13699(13) 0.0596(6) Uani d . 1 1
H H10A 0.2175 0.9126 0.1263 0.072 Uiso calc R 1 1
H H10B 0.2429 1.0319 0.1869 0.072 Uiso calc R 1 1
C C11 0.18253(5) 1.1380(3) 0.18779(11) 0.0537(5) Uani d . 1 1
H H11A 0.2003 1.1619 0.2337 0.064 Uiso calc R 1 1
H H11B 0.1754 1.0113 0.1873 0.064 Uiso calc R 1 1
C C12 0.15059(5) 1.2567(3) 0.18091(11) 0.0541(5) Uani d . 1 1
H H12A 0.1402 1.2264 0.2187 0.065 Uiso calc R 1 1
H H12B 0.1580 1.3833 0.1868 0.065 Uiso calc R 1 1
C C13 0.14022(5) 1.2799(3) 0.05275(11) 0.0502(5) Uani d . 1 1
H H13A 0.1484 1.4053 0.0591 0.060 Uiso calc R 1 1
H H13B 0.1227 1.2691 0.0055 0.060 Uiso calc R 1 1
C C14 0.17127(5) 1.1568(3) 0.05701(11) 0.0506(5) Uani d . 1 1
H H14A 0.1629 1.0321 0.0482 0.061 Uiso calc R 1 1
H H14B 0.1818 1.1905 0.0199 0.061 Uiso calc R 1 1
C C15 0.08987(5) 1.3469(3) 0.10174(11) 0.0491(5) Uani d . 1 1
H H15A 0.0973 1.4748 0.1041 0.059 Uiso calc R 1 1
C C16 0.06201(5) 1.3197(3) 0.02871(11) 0.0519(5) Uani d . 1 1
C C17 0.04723(6) 1.4723(4) -0.01065(13) 0.0651(6) Uani d . 1 1
H H17A 0.0555 1.5876 0.0063 0.078 Uiso calc R 1 1
C C18 0.02014(7) 1.4545(5) -0.07510(15) 0.0835(9) Uani d . 1 1
H H18A 0.0100 1.5580 -0.1008 0.100 Uiso calc R 1 1
C C19 0.00813(7) 1.2854(5) -0.10126(14) 0.0836(9) Uani d . 1 1
H H19A -0.0099 1.2742 -0.1449 0.100 Uiso calc R 1 1
C C20 0.02270(7) 1.1335(4) -0.06319(14) 0.0786(8) Uani d . 1 1
H H20A 0.0146 1.0187 -0.0810 0.094 Uiso calc R 1 1
C C21 0.04927(6) 1.1494(4) 0.00130(13) 0.0667(6) Uani d . 1 1
H H21A 0.0589 1.0450 0.0270 0.080 Uiso calc R 1 1
C C22 0.07512(5) 1.3157(3) 0.16414(11) 0.0517(5) Uani d . 1 1
C C23 0.06211(7) 1.1488(4) 0.17795(13) 0.0659(6) Uani d . 1 1
H H23A 0.0631 1.0490 0.1493 0.079 Uiso calc R 1 1
C C24 0.04770(8) 1.1286(5) 0.23378(15) 0.0806(8) Uani d . 1 1
H H24A 0.0392 1.0157 0.2427 0.097 Uiso calc R 1 1
C C25 0.04600(8) 1.2757(5) 0.27604(15) 0.0833(9) Uani d . 1 1
H H25A 0.0360 1.2629 0.3133 0.100 Uiso calc R 1 1
C C26 0.05902(8) 1.4419(5) 0.26328(15) 0.0822(8) Uani d . 1 1
H H26A 0.0579 1.5415 0.2920 0.099 Uiso calc R 1 1
C C27 0.07369(6) 1.4609(4) 0.20780(13) 0.0645(6) Uani d . 1 1
H H27A 0.0827 1.5733 0.1998 0.077 Uiso calc R 1 1
H H2 0.1952(5) 1.647(4) 0.2183(13) 0.080 Uiso d D 1 1
H H1 0.1574(5) 1.726(4) 0.2022(12) 0.080 Uiso d D 1 1

loop_
_atom_site_aniso_label
_atom_site_aniso_U_11
_atom_site_aniso_U_22
_atom_site_aniso_U_33
_atom_site_aniso_U_12
_atom_site_aniso_U_13
_atom_site_aniso_U_23
F1 0.1138(14) 0.1047(15) 0.1215(14) 0.0581(12) 0.0270(12) 0.0098(11)
Cl1 0.0742(4) 0.0398(4) 0.0921(5) -0.0111(3) 0.0189(3) 0.0043(3)
Cl2 0.0754(4) 0.0481(4) 0.1010(5) -0.0194(3) 0.0220(3) -0.0042(3)
N1 0.0441(9) 0.0382(10) 0.0579(9) -0.0057(7) 0.0152(7) 0.0007(7)
N2 0.0423(8) 0.0386(9) 0.0499(9) -0.0064(7) 0.0121(7) 0.0007(7)
O1 0.1009(14) 0.0751(13) 0.1225(16) 0.0187(11) 0.0686(13) 0.0393(12)
O1W 0.144(2) 0.123(2) 0.125(2) 0.0220(19) 0.0457(18) 0.0110(17)
C1 0.0786(17) 0.079(2) 0.0646(15) 0.0263(15) 0.0118(13) -0.0046(13)
C2 0.0598(14) 0.098(2) 0.0800(17) 0.0155(15) 0.0208(13) -0.0043(16)
C3 0.0631(14) 0.0712(17) 0.0712(15) 0.0020(13) 0.0254(12) 0.0036(12)
C4 0.0599(12) 0.0560(14) 0.0480(11) 0.0000(10) 0.0188(9) -0.0041(10)
C5 0.0777(15) 0.0558(15) 0.0665(14) 0.0032(12) 0.0326(12) -0.0030(11)
C6 0.109(2) 0.0569(16) 0.0660(15) 0.0144(15) 0.0272(15) 0.0042(12)
C7 0.0627(13) 0.0557(14) 0.0581(12) -0.0010(11) 0.0255(10) 0.0012(11)
C8 0.0805(17) 0.0615(17) 0.111(2) 0.0126(14) 0.0531(16) 0.0169(15)
C9 0.0617(13) 0.0576(15) 0.0790(15) 0.0048(11) 0.0304(12) 0.0067(12)
C10 0.0559(12) 0.0500(14) 0.0749(14) 0.0084(10) 0.0229(11) 0.0085(11)
C11 0.0470(11) 0.0611(14) 0.0518(11) -0.0029(10) 0.0134(9) 0.0033(10)
C12 0.0461(11) 0.0627(14) 0.0508(11) -0.0054(10) 0.0108(9) -0.0042(10)
C13 0.0486(11) 0.0508(13) 0.0513(11) -0.0047(9) 0.0155(9) 0.0072(9)
C14 0.0520(11) 0.0502(13) 0.0511(11) -0.0057(9) 0.0179(9) 0.0006(9)
C15 0.0452(11) 0.0420(12) 0.0593(12) -0.0013(9) 0.0150(9) 0.0017(9)
C16 0.0440(11) 0.0548(14) 0.0586(12) -0.0001(9) 0.0182(9) 0.0064(10)
C17 0.0606(13) 0.0635(16) 0.0716(15) 0.0045(11) 0.0210(11) 0.0164(12)
C18 0.0712(17) 0.103(2) 0.0725(17) 0.0185(16) 0.0164(14) 0.0345(17)
C19 0.0618(15) 0.116(3) 0.0626(15) 0.0045(17) 0.0036(12) 0.0000(16)
C20 0.0600(14) 0.087(2) 0.0766(16) -0.0051(14) 0.0030(13) -0.0089(15)
C21 0.0544(13) 0.0627(16) 0.0728(15) -0.0016(11) 0.0041(11) 0.0014(12)
C22 0.0399(10) 0.0559(14) 0.0568(12) 0.0007(9) 0.0109(9) 0.0013(10)
C23 0.0673(14) 0.0645(16) 0.0715(15) -0.0109(12) 0.0296(12) -0.0033(12)
C24 0.0774(17) 0.090(2) 0.0803(17) -0.0155(15) 0.0334(14) 0.0072(16)
C25 0.0710(17) 0.120(3) 0.0631(15) -0.0051(17) 0.0271(13) -0.0011(16)
C26 0.0793(18) 0.098(2) 0.0704(16) 0.0046(17) 0.0243(14) -0.0194(15)
C27 0.0610(13) 0.0642(16) 0.0665(14) -0.0005(11) 0.0167(11) -0.0079(12)

loop_
_atom_type_symbol
_atom_type_description
_atom_type_scat_dispersion_real
_atom_type_scat_dispersion_imag
_atom_type_scat_source
C C 0.0033 0.0016 'International Tables Vol C Tables 4.2.6.8 and 6.1.1.4'
H H 0.0000 0.0000 'International Tables Vol C Tables 4.2.6.8 and 6.1.1.4'
N N 0.0061 0.0033 'International Tables Vol C Tables 4.2.6.8 and 6.1.1.4'
O O 0.0106 0.0060 'International Tables Vol C Tables 4.2.6.8 and 6.1.1.4'
F F 0.0171 0.0103 'International Tables Vol C Tables 4.2.6.8 and 6.1.1.4'
Cl Cl 0.1484 0.1585 'International Tables Vol C Tables 4.2.6.8 and 6.1.1.4'

loop_
_geom_angle_atom_site_label_1
_geom_angle_atom_site_label_2
_geom_angle_atom_site_label_3
_geom_angle
C14 N1 C10 112.26(17)
C14 N1 C11 110.60(15)
C10 N1 C11 108.40(16)
C14 N1 H1A 108.5
C10 N1 H1A 108.5
C11 N1 H1A 108.5
C12 N2 C13 107.56(15)
C12 N2 C15 112.16(16)
C13 N2 C15 111.36(15)
C12 N2 H2B 108.6
C13 N2 H2B 108.6
C15 N2 H2B 108.6
H2 O1W H1 98.6(16)
C2 C1 F1 118.2(3)
C2 C1 C6 123.2(3)
F1 C1 C6 118.6(3)
C1 C2 C3 118.5(3)
C1 C2 H2A 120.8
C3 C2 H2A 120.8
C2 C3 C4 121.2(3)
C2 C3 H3A 119.4
C4 C3 H3A 119.4
C3 C4 C5 118.2(2)
C3 C4 C7 119.1(2)
C5 C4 C7 122.6(2)
C6 C5 C4 120.6(2)
C6 C5 H5A 119.7
C4 C5 H5A 119.7
C1 C6 C5 118.3(3)
C1 C6 H6A 120.9
C5 C6 H6A 120.9
O1 C7 C4 121.6(2)
O1 C7 C8 121.6(2)
C4 C7 C8 116.6(2)
C7 C8 C9 117.8(2)
C7 C8 H8A 107.9
C9 C8 H8A 107.9
C7 C8 H8B 107.9
C9 C8 H8B 107.9
H8A C8 H8B 107.2
C10 C9 C8 105.03(19)
C10 C9 H9A 110.7
C8 C9 H9A 110.7
C10 C9 H9B 110.7
C8 C9 H9B 110.7
H9A C9 H9B 108.8
N1 C10 C9 116.04(19)
N1 C10 H10A 108.3
C9 C10 H10A 108.3
N1 C10 H10B 108.3
C9 C10 H10B 108.3
H10A C10 H10B 107.4
N1 C11 C12 112.92(17)
N1 C11 H11A 109.0
C12 C11 H11A 109.0
N1 C11 H11B 109.0
C12 C11 H11B 109.0
H11A C11 H11B 107.8
N2 C12 C11 111.11(17)
N2 C12 H12A 109.4
C11 C12 H12A 109.4
N2 C12 H12B 109.4
C11 C12 H12B 109.4
H12A C12 H12B 108.0
N2 C13 C14 111.04(16)
N2 C13 H13A 109.4
C14 C13 H13A 109.4
N2 C13 H13B 109.4
C14 C13 H13B 109.4
H13A C13 H13B 108.0
N1 C14 C13 111.42(17)
N1 C14 H14A 109.3
C13 C14 H14A 109.3
N1 C14 H14B 109.3
C13 C14 H14B 109.3
H14A C14 H14B 108.0
C22 C15 C16 112.97(16)
C22 C15 N2 111.43(16)
C16 C15 N2 111.58(16)
C22 C15 H15A 106.8
C16 C15 H15A 106.8
N2 C15 H15A 106.8
C17 C16 C21 118.3(2)
C17 C16 C15 118.3(2)
C21 C16 C15 123.32(19)
C16 C17 C18 120.3(3)
C16 C17 H17A 119.8
C18 C17 H17A 119.8
C19 C18 C17 120.4(3)
C19 C18 H18A 119.8
C17 C18 H18A 119.8
C20 C19 C18 119.8(2)
C20 C19 H19A 120.1
C18 C19 H19A 120.1
C19 C20 C21 120.3(3)
C19 C20 H20A 119.8
C21 C20 H20A 119.8
C20 C21 C16 120.8(2)
C20 C21 H21A 119.6
C16 C21 H21A 119.6
C27 C22 C23 118.5(2)
C27 C22 C15 118.5(2)
C23 C22 C15 123.0(2)
C24 C23 C22 120.9(3)
C24 C23 H23A 119.6
C22 C23 H23A 119.6
C25 C24 C23 119.8(3)
C25 C24 H24A 120.1
C23 C24 H24A 120.1
C24 C25 C26 120.0(3)
C24 C25 H25A 120.0
C26 C25 H25A 120.0
C25 C26 C27 120.0(3)
C25 C26 H26A 120.0
C27 C26 H26A 120.0
C22 C27 C26 120.9(3)
C22 C27 H27A 119.6
C26 C27 H27A 119.6

loop_
_geom_bond_atom_site_label_1
_geom_bond_atom_site_label_2
_geom_bond_distance
F1 C1 1.359(3)
N1 C14 1.491(3)
N1 C10 1.493(3)
N1 C11 1.498(3)
N1 H1A 0.9100
N2 C12 1.494(3)
N2 C13 1.498(2)
N2 C15 1.522(3)
N2 H2B 0.9100
O1 C7 1.206(3)
O1W H2 1.012(16)
O1W H1 1.013(16)
C1 C2 1.353(4)
C1 C6 1.366(4)
C2 C3 1.368(4)
C2 H2A 0.9300
C3 C4 1.390(3)
C3 H3A 0.9300
C4 C5 1.396(3)
C4 C7 1.489(3)
C5 C6 1.377(4)
C5 H5A 0.9300
C6 H6A 0.9300
C7 C8 1.489(3)
C8 C9 1.519(4)
C8 H8A 0.9700
C8 H8B 0.9700
C9 C10 1.511(3)
C9 H9A 0.9700
C9 H9B 0.9700
C10 H10A 0.9700
C10 H10B 0.9700
C11 C12 1.499(3)
C11 H11A 0.9700
C11 H11B 0.9700
C12 H12A 0.9700
C12 H12B 0.9700
C13 C14 1.500(3)
C13 H13A 0.9700
C13 H13B 0.9700
C14 H14A 0.9700
C14 H14B 0.9700
C15 C22 1.517(3)
C15 C16 1.522(3)
C15 H15A 0.9800
C16 C17 1.381(3)
C16 C21 1.391(3)
C17 C18 1.384(4)
C17 H17A 0.9300
C18 C19 1.369(4)
C18 H18A 0.9300
C19 C20 1.365(4)
C19 H19A 0.9300
C20 C21 1.373(3)
C20 H20A 0.9300
C21 H21A 0.9300
C22 C27 1.376(3)
C22 C23 1.384(3)
C23 C24 1.381(4)
C23 H23A 0.9300
C24 C25 1.372(4)
C24 H24A 0.9300
C25 C26 1.374(4)
C25 H25A 0.9300
C26 C27 1.380(4)
C26 H26A 0.9300
C27 H27A 0.9300

loop_
_geom_hbond_atom_site_label_D
_geom_hbond_atom_site_label_H
_geom_hbond_atom_site_label_A
_geom_hbond_site_symmetry_A
_geom_hbond_distance_DH
_geom_hbond_distance_HA
_geom_hbond_distance_DA
_geom_hbond_angle_DHA
_geom_hbond_publ_flag
O1W H1 Cl1 1_565 1.01(2) 2.24(2) 3.248(3) 176(2) y
C15 H15A Cl1 1_565 0.98 2.59 3.565(2) 177 n
C6 H6A O1W 4_535 0.93 2.55 3.397(4) 152 y
C10 H10B Cl2 4_545 0.97 2.80 3.746(3) 165 n
C14 H14B O1 7_575 0.97 2.38 3.148(3) 136 y
N1 H1A Cl2 . 0.91 2.09 2.990(2) 171 y
O1W H2 Cl2 . 1.01(2) 2.20(2) 3.207(3) 172(2) y
N2 H2B Cl1 . 0.91 2.18 3.070(2) 167 y
C12 H12B O1W . 0.97 2.45 3.374(4) 160 n
C21 H21A Cl1 . 0.93 2.78 3.651(3) 155 n

loop_
_geom_torsion_atom_site_label_1
_geom_torsion_atom_site_label_2
_geom_torsion_atom_site_label_3
_geom_torsion_atom_site_label_4
_geom_torsion
F1 C1 C2 C3 -179.9(2)
C6 C1 C2 C3 1.7(4)
C1 C2 C3 C4 -0.8(4)
C2 C3 C4 C5 -0.7(4)
C2 C3 C4 C7 178.3(2)
C3 C4 C5 C6 1.3(3)
C7 C4 C5 C6 -177.7(2)
C2 C1 C6 C5 -1.1(4)
F1 C1 C6 C5 -179.5(2)
C4 C5 C6 C1 -0.4(4)
C3 C4 C7 O1 5.1(4)
C5 C4 C7 O1 -176.0(2)
C3 C4 C7 C8 -170.5(2)
C5 C4 C7 C8 8.4(3)
O1 C7 C8 C9 8.1(4)
C4 C7 C8 C9 -176.2(2)
C7 C8 C9 C10 -173.9(2)
C14 N1 C10 C9 68.0(3)
C11 N1 C10 C9 -169.6(2)
C8 C9 C10 N1 -178.9(2)
C14 N1 C11 C12 -51.4(2)
C10 N1 C11 C12 -174.83(18)
C13 N2 C12 C11 -59.0(2)
C15 N2 C12 C11 178.27(17)
N1 C11 C12 N2 55.8(2)
C12 N2 C13 C14 61.0(2)
C15 N2 C13 C14 -175.72(16)
C10 N1 C14 C13 173.75(17)
C11 N1 C14 C13 52.5(2)
N2 C13 C14 N1 -59.1(2)
C12 N2 C15 C22 -52.4(2)
C13 N2 C15 C22 -172.96(17)
C12 N2 C15 C16 -179.67(17)
C13 N2 C15 C16 59.7(2)
C22 C15 C16 C17 103.2(2)
N2 C15 C16 C17 -130.3(2)
C22 C15 C16 C21 -73.2(3)
N2 C15 C16 C21 53.3(3)
C21 C16 C17 C18 0.9(3)
C15 C16 C17 C18 -175.7(2)
C16 C17 C18 C19 -1.2(4)
C17 C18 C19 C20 0.7(5)
C18 C19 C20 C21 0.2(5)
C19 C20 C21 C16 -0.5(4)
C17 C16 C21 C20 0.0(4)
C15 C16 C21 C20 176.4(2)
C16 C15 C22 C27 -115.0(2)
N2 C15 C22 C27 118.5(2)
C16 C15 C22 C23 63.2(3)
N2 C15 C22 C23 -63.4(3)
C27 C22 C23 C24 0.6(4)
C15 C22 C23 C24 -177.5(2)
C22 C23 C24 C25 0.4(4)
C23 C24 C25 C26 -0.8(4)
C24 C25 C26 C27 0.2(4)
C23 C22 C27 C26 -1.2(4)
C15 C22 C27 C26 177.0(2)
C25 C26 C27 C22 0.8(4)
